data_4347521
loop_
_publ_author_name
'Marmier, Mathieu'
'Wise, Matthew D.'
'Holstein, Julian J.'
'Pattison, Philip'
'Schenk, Kurt'
'Solari, Euro'
'Scopelliti, Rosario'
'Severin, Kay'

_publ_section_title
;
 Carboxylic Acid Functionalized Clathrochelate Complexes: Large, Robust,
 and Easy-to-Access Metalloligands.
;
_journal_issue 8
_journal_name_full 'Inorganic chemistry'
_journal_page_first 4006
_journal_page_last 4015
_journal_paper_doi 10.1021/acs.inorgchem.6b00276
_journal_volume 55
_journal_year 2016
_chemical_formula_moiety '(C28 H32 B2 Fe N6 O10) (N O C4 H9) Zn'
_chemical_formula_sum 'C36 H41 B2 Fe N7 O11 Zn'
_chemical_formula_weight 890.60
_space_group_crystal_system monoclinic
_space_group_IT_number 15
_space_group_name_Hall '-C 2yc'
_space_group_name_H-M_alt 'C 1 2/c 1'
_atom_sites_solution_hydrogens geom
_audit_creation_method SHELXL-2014/7
_cell_angle_alpha 90
_cell_angle_beta 118.283(18)
_cell_angle_gamma 90
_cell_formula_units_Z 8
_cell_length_a 25.183(10)
_cell_length_b 24.173(6)
_cell_length_c 19.292(6)
_cell_measurement_reflns_used 174
_cell_measurement_temperature 140(2)
_cell_measurement_theta_max 20
_cell_measurement_theta_min 3
_cell_volume 10342(6)
_computing_cell_refinement 'automar, marresearch, 2010'
_computing_data_collection 'marmux - Micro-beam system, marresearch, 2010'
_computing_data_reduction 'automar, marresearch, 2010'
_computing_molecular_graphics 'shelXle (Huebschle, 2014)'
_computing_publication_material 'enCIFer 1.3, CCDC, 2008'
_computing_structure_refinement 'SHELXL-2014/7 (Sheldrick, 2014)'
_computing_structure_solution 'SHELXS-97 (Sheldrick, 1990)'
_diffrn_ambient_temperature 140(2)
_diffrn_measured_fraction_theta_full 0.975
_diffrn_measured_fraction_theta_max 0.975
_diffrn_measurement_device_type marmux
_diffrn_measurement_method '\p scans'
_diffrn_radiation_monochromator mirror
_diffrn_radiation_source 'Genix micro-source sealed tube'
_diffrn_radiation_type MoK\a
_diffrn_radiation_wavelength 0.71073
_diffrn_reflns_av_R_equivalents 0.0403
_diffrn_reflns_av_unetI/netI 0.0667
_diffrn_reflns_Laue_measured_fraction_full 0.975
_diffrn_reflns_Laue_measured_fraction_max 0.975
_diffrn_reflns_limit_h_max 26
_diffrn_reflns_limit_h_min -26
_diffrn_reflns_limit_k_max 25
_diffrn_reflns_limit_k_min -25
_diffrn_reflns_limit_l_max 20
_diffrn_reflns_limit_l_min -20
_diffrn_reflns_number 12449
_diffrn_reflns_point_group_measured_fraction_full 0.975
_diffrn_reflns_point_group_measured_fraction_max 0.975
_diffrn_reflns_theta_full 22.203
_diffrn_reflns_theta_max 22.203
_diffrn_reflns_theta_min 2.068
_diffrn_standards_decay_% 0
_diffrn_standards_interval_count 0
_diffrn_standards_interval_time 0
_diffrn_standards_number 0
_exptl_absorpt_coefficient_mu 0.797
_exptl_absorpt_correction_T_max 0.863
_exptl_absorpt_correction_T_min 0.826
_exptl_absorpt_correction_type semi-empirical
_exptl_absorpt_process_details 'SADABS 2008, Bruker AXS, 2008'
_exptl_crystal_colour red
_exptl_crystal_density_diffrn 1.144
_exptl_crystal_description prism
_exptl_crystal_F_000 3680
_exptl_crystal_size_max 0.250
_exptl_crystal_size_mid 0.240
_exptl_crystal_size_min 0.190
_refine_diff_density_max 0.703
_refine_diff_density_min -0.438
_refine_diff_density_rms 0.082
_refine_ls_extinction_method none
_refine_ls_goodness_of_fit_ref 0.979
_refine_ls_hydrogen_treatment constr
_refine_ls_matrix_type full
_refine_ls_number_parameters 526
_refine_ls_number_reflns 6369
_refine_ls_number_restraints 1004
_refine_ls_restrained_S_all 0.994
_refine_ls_R_factor_all 0.0873
_refine_ls_R_factor_gt 0.0664
_refine_ls_shift/su_max 0.001
_refine_ls_shift/su_mean 0.000
_refine_ls_structure_factor_coef Fsqd
_refine_ls_weighting_details 'w=1/[\s^2^(Fo^2^)+(0.1374P)^2^] where P=(Fo^2^+2Fc^2^)/3'
_refine_ls_weighting_scheme calc
_refine_ls_wR_factor_gt 0.1852
_refine_ls_wR_factor_ref 0.2002
_reflns_Friedel_coverage 0.000
_reflns_number_gt 4365
_reflns_number_total 6369
_reflns_threshold_expression 'I > 2\s(I)'
_cod_data_source_file ic6b00276_si_009.cif
_cod_data_source_block mof21
_cod_original_sg_symbol_H-M 'C 2/c'
_cod_database_code 4347521
_shelx_shelxl_version_number 2014/7
_shelx_space_group_comment
;
The symmetry employed for this shelxl refinement is uniquely defined
by the following loop, which should always be used as a source of
symmetry information in preference to the above space-group names.
They are only intended as comments.
;
_shelx_estimated_absorpt_t_min 0.826
_shelx_estimated_absorpt_t_max 0.863
_computing_refinement_gui 'shelXle (Huebschle, 2014)'
_computing_ligand_restraints 'Grade Web Server, http://grade.globalphasing.org'
_computing_molecular_model 'DSR (Kratzert, 2015)'

loop_
_space_group_symop_operation_xyz
'x, y, z'
'-x, y, -z+1/2'
'x+1/2, y+1/2, z'
'-x+1/2, y+1/2, -z+1/2'
'-x, -y, -z'
'x, -y, z-1/2'
'-x+1/2, -y+1/2, -z'
'x+1/2, -y+1/2, z-1/2'

loop_
_atom_site_label
_atom_site_type_symbol
_atom_site_fract_x
_atom_site_fract_y
_atom_site_fract_z
_atom_site_U_iso_or_equiv
_atom_site_adp_type
_atom_site_occupancy
_atom_site_site_symmetry_order
_atom_site_calc_flag
_atom_site_refinement_flags_posn
_atom_site_refinement_flags_adp
Zn1 Zn 0.05440(3) -0.00107(3) 0.57986(4) 0.0567(3) Uani 1 1 d . .
Fe1 Fe 0.23757(4) 0.28361(4) 0.27476(4) 0.0563(3) Uani 1 1 d . .
C1_1 C 0.1328(2) 0.2011(2) 0.3890(3) 0.0575(13) Uani 1 1 d D U
C2_1 C 0.0745(2) 0.1809(2) 0.3433(3) 0.0629(15) Uani 1 1 d D U
H2_1 H 0.0532 0.1905 0.2891 0.075 Uiso 1 1 calc R U
C3_1 C 0.0468(2) 0.1473(2) 0.3746(3) 0.0624(14) Uani 1 1 d D U
H3_1 H 0.0069 0.1345 0.3419 0.075 Uiso 1 1 calc R U
C4_1 C 0.0767(2) 0.1320(2) 0.4534(3) 0.0548(13) Uani 1 1 d D U
C5_1 C 0.1335(2) 0.1539(2) 0.5020(3) 0.0593(14) Uani 1 1 d D U
H5_1 H 0.1534 0.1458 0.5567 0.071 Uiso 1 1 calc R U
C6_1 C 0.1608(2) 0.1878(2) 0.4696(3) 0.0602(14) Uani 1 1 d D U
H6_1 H 0.1997 0.2025 0.5032 0.072 Uiso 1 1 calc R U
B7_1 B 0.1688(3) 0.2319(3) 0.3515(4) 0.0613(14) Uani 1 1 d D U
O8_1 O 0.12980(18) 0.2314(2) 0.2634(2) 0.0758(12) Uani 1 1 d D U
N9_1 N 0.1612(2) 0.2486(2) 0.2242(3) 0.0685(13) Uani 1 1 d D U
C10_1 C 0.1387(2) 0.2331(2) 0.1516(3) 0.0606(14) Uani 1 1 d D U
C11_1 C 0.1757(3) 0.2515(2) 0.1181(3) 0.0630(14) Uani 1 1 d D U
N12_1 N 0.2250(2) 0.2738(2) 0.1706(3) 0.0685(13) Uani 1 1 d D U
O13_1 O 0.2645(2) 0.29437(19) 0.1446(2) 0.0775(12) Uani 1 1 d D U
B14_1 B 0.3069(3) 0.3358(3) 0.1995(4) 0.0719(16) Uani 1 1 d D U
N16_1 N 0.2622(2) 0.2246(2) 0.3492(3) 0.0625(12) Uani 1 1 d D U
O15_1 O 0.22427(18) 0.20023(18) 0.3737(2) 0.0699(11) Uani 1 1 d D U
C17_1 C 0.3195(3) 0.2128(2) 0.3894(3) 0.0638(14) Uani 1 1 d D U
C18_1 C 0.3549(2) 0.2430(3) 0.3613(3) 0.0740(16) Uani 1 1 d D U
N19_1 N 0.3217(2) 0.2789(2) 0.3083(3) 0.0730(14) Uani 1 1 d D U
O20_1 O 0.34998(19) 0.3081(2) 0.2730(2) 0.0815(13) Uani 1 1 d D U
O21_1 O 0.18422(18) 0.28927(17) 0.3799(2) 0.0664(10) Uani 1 1 d D U
N22_1 N 0.2107(2) 0.3178(2) 0.3421(3) 0.0627(12) Uani 1 1 d D U
C23_1 C 0.2123(3) 0.3716(2) 0.3484(3) 0.0643(14) Uani 1 1 d D U
C24_1 C 0.2388(3) 0.3967(2) 0.3038(3) 0.0699(15) Uani 1 1 d D U
N25_1 N 0.2464(2) 0.3603(2) 0.2595(3) 0.0695(13) Uani 1 1 d D U
O26_1 O 0.2743(2) 0.37974(19) 0.2166(3) 0.0804(12) Uani 1 1 d D U
C27_1 C 0.3425(2) 0.3629(3) 0.1584(3) 0.0721(16) Uani 1 1 d D U
C28_1 C 0.3124(2) 0.3861(3) 0.0840(3) 0.0700(16) Uani 1 1 d D U
H28_1 H 0.2696 0.3839 0.0560 0.084 Uiso 1 1 calc R U
C24B_1 C 0.2522(4) 0.4826(3) 0.3797(5) 0.105(2) Uani 1 1 d D U
H24A_1 H 0.2527 0.5233 0.3749 0.126 Uiso 1 1 calc R U
H24B_1 H 0.2887 0.4718 0.4286 0.126 Uiso 1 1 calc R U
C24A_1 C 0.2552(4) 0.4569(2) 0.3109(4) 0.0874(19) Uani 1 1 d D U
H24C_1 H 0.2966 0.4609 0.3177 0.105 Uiso 1 1 calc R U
H24D_1 H 0.2272 0.4764 0.2620 0.105 Uiso 1 1 calc R U
C23B_1 C 0.1973(4) 0.4661(3) 0.3867(5) 0.105(2) Uani 1 1 d D U
H23A_1 H 0.1609 0.4784 0.3387 0.127 Uiso 1 1 calc R U
H23B_1 H 0.1980 0.4859 0.4320 0.127 Uiso 1 1 calc R U
C23A_1 C 0.1923(3) 0.4045(3) 0.3974(4) 0.0802(17) Uani 1 1 d D U
H23C_1 H 0.2176 0.3947 0.4535 0.096 Uiso 1 1 calc R U
H23D_1 H 0.1500 0.3951 0.3824 0.096 Uiso 1 1 calc R U
C29_1 C 0.3426(3) 0.4123(3) 0.0491(3) 0.0713(16) Uani 1 1 d D U
H29_1 H 0.3203 0.4273 -0.0023 0.086 Uiso 1 1 calc R U
C30_1 C 0.4044(3) 0.4169(2) 0.0876(3) 0.0703(15) Uani 1 1 d D U
C31_1 C 0.4363(3) 0.3901(3) 0.1599(4) 0.104(2) Uani 1 1 d D U
H31_1 H 0.4791 0.3897 0.1855 0.124 Uiso 1 1 calc R U
C32_1 C 0.4056(3) 0.3641(3) 0.1946(4) 0.104(2) Uani 1 1 d D U
H32_1 H 0.4281 0.3467 0.2443 0.124 Uiso 1 1 calc R U
C30A_1 C 0.4386(3) 0.4480(3) 0.0538(4) 0.0707(15) Uani 1 1 d D U
C18B_1 C 0.4428(4) 0.1868(4) 0.4522(5) 0.125(3) Uani 1 1 d D U
H18A_1 H 0.4387 0.1528 0.4215 0.150 Uiso 1 1 calc R U
H18B_1 H 0.4864 0.1921 0.4881 0.150 Uiso 1 1 calc R U
C18A_1 C 0.4215(3) 0.2348(4) 0.3953(4) 0.094(2) Uani 1 1 d D U
H18C_1 H 0.4427 0.2689 0.4230 0.113 Uiso 1 1 calc R U
H18D_1 H 0.4315 0.2277 0.3523 0.113 Uiso 1 1 calc R U
C17B_1 C 0.4143(3) 0.1774(4) 0.4988(5) 0.122(3) Uani 1 1 d D U
H17A_1 H 0.4265 0.2074 0.5383 0.146 Uiso 1 1 calc R U
H17B_1 H 0.4304 0.1424 0.5280 0.146 Uiso 1 1 calc R U
C17A_1 C 0.3464(3) 0.1738(3) 0.4578(3) 0.0808(18) Uani 1 1 d D U
H17C_1 H 0.3337 0.1355 0.4391 0.097 Uiso 1 1 calc R U
H17D_1 H 0.3314 0.1831 0.4955 0.097 Uiso 1 1 calc R U
C11B_1 C 0.0917(3) 0.2266(3) -0.0132(3) 0.0784(18) Uani 1 1 d D U
H11A_1 H 0.0656 0.2591 -0.0209 0.094 Uiso 1 1 calc R U
H11B_1 H 0.0834 0.2131 -0.0659 0.094 Uiso 1 1 calc R U
C11A_1 C 0.1580(3) 0.2445(3) 0.0325(3) 0.0749(17) Uani 1 1 d D U
H11C_1 H 0.1840 0.2162 0.0265 0.090 Uiso 1 1 calc R U
H11D_1 H 0.1638 0.2798 0.0110 0.090 Uiso 1 1 calc R U
C10B_1 C 0.0762(3) 0.1819(3) 0.0283(3) 0.0755(17) Uani 1 1 d D U
H10A_1 H 0.1030 0.1498 0.0371 0.091 Uiso 1 1 calc R U
H10B_1 H 0.0342 0.1696 -0.0059 0.091 Uiso 1 1 calc R U
C10A_1 C 0.0822(3) 0.2006(3) 0.1064(3) 0.0713(16) Uani 1 1 d D U
H10C_1 H 0.0470 0.2237 0.0973 0.086 Uiso 1 1 calc R U
H10D_1 H 0.0826 0.1679 0.1375 0.086 Uiso 1 1 calc R U
O4C_1 O -0.00180(17) 0.07052(17) 0.4357(2) 0.0652(10) Uani 1 1 d D U
O4B_1 O 0.08135(18) 0.07060(16) 0.5523(2) 0.0638(10) Uani 1 1 d D U
C4A_1 C 0.0498(3) 0.0886(2) 0.4834(3) 0.0561(13) Uani 1 1 d D U
O30B_1 O 0.4935(2) 0.45827(19) 0.0992(3) 0.0796(12) Uani 1 1 d D U
O30C_1 O 0.4102(2) 0.46089(18) -0.0176(3) 0.0771(12) Uani 1 1 d D U
N1_2 N 0.1772(3) -0.0534(3) 0.8041(4) 0.126(2) Uani 1 1 d D U
C2_2 C 0.1872(5) -0.0612(4) 0.8852(4) 0.145(4) Uani 1 1 d D U
H2A_2 H 0.1483 -0.0645 0.8848 0.217 Uiso 1 1 calc R U
H2B_2 H 0.2093 -0.0293 0.9174 0.217 Uiso 1 1 calc R U
H2C_2 H 0.2108 -0.0949 0.9075 0.217 Uiso 1 1 calc R U
C3_2 C 0.2219(4) -0.0795(5) 0.7765(6) 0.150(4) Uani 1 1 d D U
H3A_2 H 0.2362 -0.1155 0.8021 0.225 Uiso 1 1 calc R U
H3B_2 H 0.2564 -0.0547 0.7911 0.225 Uiso 1 1 calc R U
H3C_2 H 0.2008 -0.0845 0.7193 0.225 Uiso 1 1 calc R U
C4_2 C 0.1264(3) -0.0310(3) 0.7489(4) 0.088(2) Uani 1 1 d D U
O5_2 O 0.1203(2) -0.0222(2) 0.6826(3) 0.0874(15) Uani 1 1 d D .
C6_2 C 0.0780(4) -0.0180(5) 0.7670(5) 0.138(3) Uani 1 1 d D U
H6A_2 H 0.0446 -0.0007 0.7211 0.206 Uiso 1 1 calc R U
H6B_2 H 0.0929 0.0075 0.8118 0.206 Uiso 1 1 calc R U
H6C_2 H 0.0638 -0.0521 0.7803 0.206 Uiso 1 1 calc R U

loop_
_atom_site_aniso_label
_atom_site_aniso_U_11
_atom_site_aniso_U_22
_atom_site_aniso_U_33
_atom_site_aniso_U_23
_atom_site_aniso_U_13
_atom_site_aniso_U_12
Zn1 0.0624(5) 0.0534(5) 0.0727(5) 0.0016(3) 0.0470(4) 0.0021(3)
Fe1 0.0574(5) 0.0609(6) 0.0554(5) 0.0002(4) 0.0306(4) -0.0116(4)
C1_1 0.059(3) 0.064(3) 0.056(3) 0.002(2) 0.033(2) -0.003(2)
C2_1 0.060(3) 0.074(4) 0.060(3) 0.005(3) 0.032(2) -0.008(3)
C3_1 0.059(3) 0.070(4) 0.062(3) 0.001(2) 0.032(2) -0.011(3)
C4_1 0.056(3) 0.056(3) 0.063(3) -0.001(2) 0.036(2) -0.001(2)
C5_1 0.061(3) 0.065(3) 0.060(3) 0.001(2) 0.036(2) -0.012(3)
C6_1 0.057(3) 0.065(3) 0.063(3) 0.000(2) 0.031(2) -0.012(3)
B7_1 0.062(3) 0.069(3) 0.062(3) 0.000(2) 0.036(2) -0.012(3)
O8_1 0.071(2) 0.112(3) 0.053(2) -0.0052(19) 0.0364(18) -0.032(2)
N9_1 0.064(3) 0.094(4) 0.055(2) -0.004(2) 0.035(2) -0.022(3)
C10_1 0.063(3) 0.072(3) 0.051(3) -0.002(2) 0.031(2) -0.016(3)
C11_1 0.068(3) 0.073(4) 0.055(3) -0.005(2) 0.035(2) -0.021(3)
N12_1 0.068(3) 0.087(3) 0.058(3) -0.004(2) 0.036(2) -0.024(2)
O13_1 0.080(3) 0.100(3) 0.068(2) -0.003(2) 0.048(2) -0.031(2)
B14_1 0.069(3) 0.084(4) 0.070(3) 0.003(3) 0.039(3) -0.016(3)
N16_1 0.063(3) 0.070(3) 0.066(3) 0.007(2) 0.039(2) -0.006(2)
O15_1 0.069(2) 0.074(3) 0.084(2) 0.022(2) 0.051(2) 0.002(2)
C17_1 0.063(3) 0.073(3) 0.064(3) 0.005(2) 0.038(2) -0.005(3)
C18_1 0.060(3) 0.093(4) 0.073(3) 0.011(3) 0.035(3) -0.005(3)
N19_1 0.058(3) 0.092(4) 0.077(3) 0.018(3) 0.039(2) -0.007(2)
O20_1 0.065(2) 0.105(3) 0.086(3) 0.020(2) 0.045(2) -0.011(2)
O21_1 0.077(3) 0.068(2) 0.070(2) -0.0001(18) 0.048(2) -0.011(2)
N22_1 0.069(3) 0.063(3) 0.066(3) 0.005(2) 0.040(2) -0.008(2)
C23_1 0.076(3) 0.058(3) 0.065(3) 0.001(2) 0.038(3) -0.003(3)
C24_1 0.084(4) 0.056(3) 0.078(3) 0.001(2) 0.045(3) -0.008(3)
N25_1 0.083(3) 0.059(3) 0.080(3) 0.003(2) 0.050(3) -0.015(2)
O26_1 0.091(3) 0.075(3) 0.095(3) 0.006(2) 0.060(2) -0.021(2)
C27_1 0.066(3) 0.090(4) 0.067(3) 0.004(3) 0.037(2) -0.019(3)
C28_1 0.061(3) 0.086(4) 0.069(3) 0.009(3) 0.036(3) -0.007(3)
C24B_1 0.136(5) 0.071(4) 0.107(4) -0.011(3) 0.057(4) -0.017(4)
C24A_1 0.118(5) 0.058(4) 0.084(4) 0.000(3) 0.045(4) -0.016(3)
C23B_1 0.149(5) 0.074(4) 0.101(4) -0.009(3) 0.065(4) -0.004(4)
C23A_1 0.111(4) 0.068(4) 0.074(3) -0.002(3) 0.054(3) 0.000(3)
C29_1 0.072(3) 0.077(4) 0.078(3) 0.007(3) 0.046(3) -0.002(3)
C30_1 0.076(3) 0.070(4) 0.080(3) 0.003(3) 0.050(3) -0.011(3)
C31_1 0.083(4) 0.127(5) 0.100(4) 0.021(4) 0.043(3) -0.035(4)
C32_1 0.081(4) 0.142(5) 0.087(4) 0.030(4) 0.039(3) -0.029(4)
C30A_1 0.080(3) 0.059(3) 0.099(3) 0.006(3) 0.063(3) -0.001(3)
C18B_1 0.079(4) 0.168(6) 0.129(5) 0.062(4) 0.049(4) 0.019(4)
C18A_1 0.058(3) 0.135(5) 0.093(4) 0.036(4) 0.039(3) 0.005(3)
C17B_1 0.080(4) 0.159(6) 0.122(5) 0.059(4) 0.044(3) 0.014(4)
C17A_1 0.076(3) 0.100(4) 0.076(3) 0.022(3) 0.043(3) 0.010(3)
C11B_1 0.085(4) 0.097(4) 0.057(3) -0.009(3) 0.037(3) -0.027(3)
C11A_1 0.087(4) 0.085(4) 0.060(3) -0.006(3) 0.040(3) -0.021(3)
C10B_1 0.080(4) 0.090(4) 0.058(3) -0.006(3) 0.034(3) -0.028(3)
C10A_1 0.067(3) 0.089(4) 0.059(3) -0.005(3) 0.031(3) -0.024(3)
O4C_1 0.059(2) 0.068(3) 0.086(3) 0.005(2) 0.049(2) -0.005(2)
O4B_1 0.079(3) 0.056(2) 0.067(2) 0.0006(18) 0.043(2) -0.007(2)
C4A_1 0.063(3) 0.053(3) 0.071(3) 0.002(2) 0.047(2) 0.001(2)
O30B_1 0.088(3) 0.073(3) 0.105(3) -0.005(2) 0.068(3) -0.018(2)
O30C_1 0.083(3) 0.063(3) 0.115(3) 0.022(2) 0.072(3) 0.009(2)
N1_2 0.110(5) 0.119(5) 0.118(4) 0.052(4) 0.030(4) -0.004(4)
C2_2 0.175(8) 0.109(7) 0.094(5) 0.018(5) 0.017(5) -0.019(6)
C3_2 0.118(7) 0.166(9) 0.148(7) 0.051(6) 0.049(6) 0.012(6)
C4_2 0.095(5) 0.079(5) 0.088(4) 0.013(4) 0.040(4) -0.013(4)
O5_2 0.064(3) 0.101(4) 0.103(4) 0.039(3) 0.044(3) 0.005(3)
C6_2 0.150(7) 0.183(9) 0.100(6) 0.020(6) 0.075(5) 0.045(6)

loop_
_atom_type_symbol
_atom_type_description
_atom_type_scat_dispersion_real
_atom_type_scat_dispersion_imag
_atom_type_scat_source
C C 0.0033 0.0016 'International Tables Vol C Tables 4.2.6.8 and 6.1.1.4'
H H 0.0000 0.0000 'International Tables Vol C Tables 4.2.6.8 and 6.1.1.4'
B B 0.0013 0.0007 'International Tables Vol C Tables 4.2.6.8 and 6.1.1.4'
N N 0.0061 0.0033 'International Tables Vol C Tables 4.2.6.8 and 6.1.1.4'
O O 0.0106 0.0060 'International Tables Vol C Tables 4.2.6.8 and 6.1.1.4'
Fe Fe 0.3463 0.8444 'International Tables Vol C Tables 4.2.6.8 and 6.1.1.4'
Zn Zn 0.2839 1.4301 'International Tables Vol C Tables 4.2.6.8 and 6.1.1.4'

loop_
_geom_angle_atom_site_label_1
_geom_angle_atom_site_label_2
_geom_angle_atom_site_label_3
_geom_angle
_geom_angle_site_symmetry_1
_geom_angle_site_symmetry_3
O5_2 Zn1 O4B_1 105.11(18) . .
O5_2 Zn1 O30C_1 94.7(2) . 4_545
O4B_1 Zn1 O30C_1 86.33(16) . 4_545
O5_2 Zn1 O30B_1 107.4(2) . 8_456
O4B_1 Zn1 O30B_1 89.36(18) . 8_456
O30C_1 Zn1 O30B_1 157.79(19) 4_545 8_456
O5_2 Zn1 O4C_1 96.46(18) . 5_556
O4B_1 Zn1 O4C_1 158.17(16) . 5_556
O30C_1 Zn1 O4C_1 88.69(16) 4_545 5_556
O30B_1 Zn1 O4C_1 87.27(17) 8_456 5_556
O5_2 Zn1 Zn1 165.59(16) . 5_556
O4B_1 Zn1 Zn1 88.40(11) . 5_556
O30C_1 Zn1 Zn1 80.96(14) 4_545 5_556
O30B_1 Zn1 Zn1 77.15(14) 8_456 5_556
O4C_1 Zn1 Zn1 69.83(12) 5_556 5_556
N9_1 Fe1 N12_1 77.28(19) . .
N9_1 Fe1 N19_1 147.5(3) . .
N12_1 Fe1 N19_1 87.3(2) . .
N9_1 Fe1 N16_1 86.7(2) . .
N12_1 Fe1 N16_1 122.4(2) . .
N19_1 Fe1 N16_1 77.7(2) . .
N9_1 Fe1 N25_1 121.3(2) . .
N12_1 Fe1 N25_1 86.1(2) . .
N19_1 Fe1 N25_1 85.3(2) . .
N16_1 Fe1 N25_1 145.4(2) . .
N9_1 Fe1 N22_1 86.7(2) . .
N12_1 Fe1 N22_1 147.0(2) . .
N19_1 Fe1 N22_1 119.3(2) . .
N16_1 Fe1 N22_1 84.6(2) . .
N25_1 Fe1 N22_1 77.8(2) . .
C2_1 C1_1 C6_1 116.4(4) . .
C2_1 C1_1 B7_1 122.2(4) . .
C6_1 C1_1 B7_1 121.0(4) . .
C3_1 C2_1 C1_1 121.9(5) . .
C3_1 C2_1 H2_1 119.1 . .
C1_1 C2_1 H2_1 119.1 . .
C2_1 C3_1 C4_1 120.7(5) . .
C2_1 C3_1 H3_1 119.7 . .
C4_1 C3_1 H3_1 119.7 . .
C3_1 C4_1 C5_1 119.2(4) . .
C3_1 C4_1 C4A_1 119.8(5) . .
C5_1 C4_1 C4A_1 120.8(4) . .
C4_1 C5_1 C6_1 119.3(5) . .
C4_1 C5_1 H5_1 120.3 . .
C6_1 C5_1 H5_1 120.3 . .
C5_1 C6_1 C1_1 122.3(5) . .
C5_1 C6_1 H6_1 118.9 . .
C1_1 C6_1 H6_1 118.9 . .
O15_1 B7_1 O21_1 109.7(5) . .
O15_1 B7_1 O8_1 110.3(5) . .
O21_1 B7_1 O8_1 110.2(5) . .
O15_1 B7_1 C1_1 106.9(5) . .
O21_1 B7_1 C1_1 112.2(5) . .
O8_1 B7_1 C1_1 107.5(4) . .
N9_1 O8_1 B7_1 112.0(4) . .
C10_1 N9_1 O8_1 115.6(4) . .
C10_1 N9_1 Fe1 120.3(4) . .
O8_1 N9_1 Fe1 123.7(3) . .
N9_1 C10_1 C11_1 110.7(4) . .
N9_1 C10_1 C10A_1 126.4(5) . .
C11_1 C10_1 C10A_1 122.9(5) . .
N12_1 C11_1 C10_1 111.4(4) . .
N12_1 C11_1 C11A_1 125.7(5) . .
C10_1 C11_1 C11A_1 122.9(5) . .
C11_1 N12_1 O13_1 116.7(4) . .
C11_1 N12_1 Fe1 119.9(4) . .
O13_1 N12_1 Fe1 123.1(3) . .
N12_1 O13_1 B14_1 112.2(4) . .
O26_1 B14_1 O20_1 110.3(5) . .
O26_1 B14_1 O13_1 111.1(5) . .
O20_1 B14_1 O13_1 109.4(6) . .
O26_1 B14_1 C27_1 108.7(5) . .
O20_1 B14_1 C27_1 109.5(5) . .
O13_1 B14_1 C27_1 107.9(5) . .
C17_1 N16_1 O15_1 116.8(4) . .
C17_1 N16_1 Fe1 119.0(4) . .
O15_1 N16_1 Fe1 123.0(3) . .
N16_1 O15_1 B7_1 113.2(4) . .
N16_1 C17_1 C18_1 111.8(5) . .
N16_1 C17_1 C17A_1 124.9(5) . .
C18_1 C17_1 C17A_1 123.3(5) . .
N19_1 C18_1 C17_1 110.6(5) . .
N19_1 C18_1 C18A_1 127.1(6) . .
C17_1 C18_1 C18A_1 122.2(5) . .
C18_1 N19_1 O20_1 115.9(5) . .
C18_1 N19_1 Fe1 120.3(4) . .
O20_1 N19_1 Fe1 123.4(4) . .
N19_1 O20_1 B14_1 112.8(4) . .
N22_1 O21_1 B7_1 112.3(4) . .
C23_1 N22_1 O21_1 116.6(5) . .
C23_1 N22_1 Fe1 119.3(4) . .
O21_1 N22_1 Fe1 123.8(4) . .
N22_1 C23_1 C24_1 111.2(5) . .
N22_1 C23_1 C23A_1 125.9(5) . .
C24_1 C23_1 C23A_1 122.8(5) . .
N25_1 C24_1 C23_1 111.1(5) . .
N25_1 C24_1 C24A_1 126.4(6) . .
C23_1 C24_1 C24A_1 122.4(5) . .
C24_1 N25_1 O26_1 115.7(5) . .
C24_1 N25_1 Fe1 119.4(4) . .
O26_1 N25_1 Fe1 123.1(4) . .
N25_1 O26_1 B14_1 112.4(4) . .
C28_1 C27_1 C32_1 116.4(5) . .
C28_1 C27_1 B14_1 121.4(5) . .
C32_1 C27_1 B14_1 122.3(5) . .
C27_1 C28_1 C29_1 122.1(5) . .
C27_1 C28_1 H28_1 119.0 . .
C29_1 C28_1 H28_1 119.0 . .
C24A_1 C24B_1 C23B_1 113.8(7) . .
C24A_1 C24B_1 H24A_1 108.8 . .
C23B_1 C24B_1 H24A_1 108.8 . .
C24A_1 C24B_1 H24B_1 108.8 . .
C23B_1 C24B_1 H24B_1 108.8 . .
H24A_1 C24B_1 H24B_1 107.7 . .
C24B_1 C24A_1 C24_1 110.7(6) . .
C24B_1 C24A_1 H24C_1 109.5 . .
C24_1 C24A_1 H24C_1 109.5 . .
C24B_1 C24A_1 H24D_1 109.5 . .
C24_1 C24A_1 H24D_1 109.5 . .
H24C_1 C24A_1 H24D_1 108.1 . .
C24B_1 C23B_1 C23A_1 114.2(7) . .
C24B_1 C23B_1 H23A_1 108.7 . .
C23A_1 C23B_1 H23A_1 108.7 . .
C24B_1 C23B_1 H23B_1 108.7 . .
C23A_1 C23B_1 H23B_1 108.7 . .
H23A_1 C23B_1 H23B_1 107.6 . .
C23_1 C23A_1 C23B_1 111.2(5) . .
C23_1 C23A_1 H23C_1 109.4 . .
C23B_1 C23A_1 H23C_1 109.4 . .
C23_1 C23A_1 H23D_1 109.4 . .
C23B_1 C23A_1 H23D_1 109.4 . .
H23C_1 C23A_1 H23D_1 108.0 . .
C30_1 C29_1 C28_1 121.1(5) . .
C30_1 C29_1 H29_1 119.4 . .
C28_1 C29_1 H29_1 119.4 . .
C29_1 C30_1 C31_1 118.0(5) . .
C29_1 C30_1 C30A_1 122.7(5) . .
C31_1 C30_1 C30A_1 119.3(5) . .
C32_1 C31_1 C30_1 120.3(6) . .
C32_1 C31_1 H31_1 119.9 . .
C30_1 C31_1 H31_1 119.9 . .
C31_1 C32_1 C27_1 121.9(6) . .
C31_1 C32_1 H32_1 119.1 . .
C27_1 C32_1 H32_1 119.1 . .
O30C_1 C30A_1 O30B_1 125.5(5) . .
O30C_1 C30A_1 C30_1 117.0(6) . .
O30B_1 C30A_1 C30_1 117.4(6) . .
C17B_1 C18B_1 C18A_1 118.3(8) . .
C17B_1 C18B_1 H18A_1 107.7 . .
C18A_1 C18B_1 H18A_1 107.7 . .
C17B_1 C18B_1 H18B_1 107.7 . .
C18A_1 C18B_1 H18B_1 107.7 . .
H18A_1 C18B_1 H18B_1 107.1 . .
C18_1 C18A_1 C18B_1 111.1(6) . .
C18_1 C18A_1 H18C_1 109.4 . .
C18B_1 C18A_1 H18C_1 109.4 . .
C18_1 C18A_1 H18D_1 109.4 . .
C18B_1 C18A_1 H18D_1 109.4 . .
H18C_1 C18A_1 H18D_1 108.0 . .
C18B_1 C17B_1 C17A_1 118.0(7) . .
C18B_1 C17B_1 H17A_1 107.8 . .
C17A_1 C17B_1 H17A_1 107.8 . .
C18B_1 C17B_1 H17B_1 107.8 . .
C17A_1 C17B_1 H17B_1 107.8 . .
H17A_1 C17B_1 H17B_1 107.1 . .
C17_1 C17A_1 C17B_1 110.6(6) . .
C17_1 C17A_1 H17C_1 109.5 . .
C17B_1 C17A_1 H17C_1 109.5 . .
C17_1 C17A_1 H17D_1 109.5 . .
C17B_1 C17A_1 H17D_1 109.5 . .
H17C_1 C17A_1 H17D_1 108.1 . .
C10B_1 C11B_1 C11A_1 112.5(5) . .
C10B_1 C11B_1 H11A_1 109.1 . .
C11A_1 C11B_1 H11A_1 109.1 . .
C10B_1 C11B_1 H11B_1 109.1 . .
C11A_1 C11B_1 H11B_1 109.1 . .
H11A_1 C11B_1 H11B_1 107.8 . .
C11_1 C11A_1 C11B_1 109.8(5) . .
C11_1 C11A_1 H11C_1 109.7 . .
C11B_1 C11A_1 H11C_1 109.7 . .
C11_1 C11A_1 H11D_1 109.7 . .
C11B_1 C11A_1 H11D_1 109.7 . .
H11C_1 C11A_1 H11D_1 108.2 . .
C11B_1 C10B_1 C10A_1 112.9(5) . .
C11B_1 C10B_1 H10A_1 109.0 . .
C10A_1 C10B_1 H10A_1 109.0 . .
C11B_1 C10B_1 H10B_1 109.0 . .
C10A_1 C10B_1 H10B_1 109.0 . .
H10A_1 C10B_1 H10B_1 107.8 . .
C10_1 C10A_1 C10B_1 111.0(5) . .
C10_1 C10A_1 H10C_1 109.4 . .
C10B_1 C10A_1 H10C_1 109.4 . .
C10_1 C10A_1 H10D_1 109.4 . .
C10B_1 C10A_1 H10D_1 109.4 . .
H10C_1 C10A_1 H10D_1 108.0 . .
C4A_1 O4C_1 Zn1 138.9(4) . 5_556
C4A_1 O4B_1 Zn1 116.8(4) . .
O4B_1 C4A_1 O4C_1 124.5(5) . .
O4B_1 C4A_1 C4_1 118.3(5) . .
O4C_1 C4A_1 C4_1 117.1(5) . .
C30A_1 O30B_1 Zn1 130.4(4) . 8
C30A_1 O30C_1 Zn1 125.6(4) . 4
C4_2 N1_2 C2_2 121.2(8) . .
C4_2 N1_2 C3_2 117.3(7) . .
C2_2 N1_2 C3_2 120.9(7) . .
N1_2 C2_2 H2A_2 109.5 . .
N1_2 C2_2 H2B_2 109.5 . .
H2A_2 C2_2 H2B_2 109.5 . .
N1_2 C2_2 H2C_2 109.5 . .
H2A_2 C2_2 H2C_2 109.5 . .
H2B_2 C2_2 H2C_2 109.5 . .
N1_2 C3_2 H3A_2 109.5 . .
N1_2 C3_2 H3B_2 109.5 . .
H3A_2 C3_2 H3B_2 109.5 . .
N1_2 C3_2 H3C_2 109.5 . .
H3A_2 C3_2 H3C_2 109.5 . .
H3B_2 C3_2 H3C_2 109.5 . .
O5_2 C4_2 N1_2 120.1(7) . .
O5_2 C4_2 C6_2 120.4(7) . .
N1_2 C4_2 C6_2 119.5(7) . .
C4_2 O5_2 Zn1 136.5(5) . .
C4_2 C6_2 H6A_2 109.5 . .
C4_2 C6_2 H6B_2 109.5 . .
H6A_2 C6_2 H6B_2 109.5 . .
C4_2 C6_2 H6C_2 109.5 . .
H6A_2 C6_2 H6C_2 109.5 . .
H6B_2 C6_2 H6C_2 109.5 . .

loop_
_geom_bond_atom_site_label_1
_geom_bond_atom_site_label_2
_geom_bond_distance
_geom_bond_site_symmetry_2
Zn1 O5_2 1.957(5) .
Zn1 O4B_1 2.022(4) .
Zn1 O30C_1 2.025(4) 4_545
Zn1 O30B_1 2.026(4) 8_456
Zn1 O4C_1 2.070(4) 5_556
Zn1 Zn1 3.0006(18) 5_556
Fe1 N9_1 1.894(5) .
Fe1 N12_1 1.895(5) .
Fe1 N19_1 1.903(5) .
Fe1 N16_1 1.906(5) .
Fe1 N25_1 1.907(5) .
Fe1 N22_1 1.913(5) .
C1_1 C2_1 1.396(6) .
C1_1 C6_1 1.407(6) .
C1_1 B7_1 1.589(6) .
C2_1 C3_1 1.382(6) .
C2_1 H2_1 0.9500 .
C3_1 C4_1 1.389(6) .
C3_1 H3_1 0.9500 .
C4_1 C5_1 1.391(6) .
C4_1 C4A_1 1.504(6) .
C5_1 C6_1 1.396(6) .
C5_1 H5_1 0.9500 .
C6_1 H6_1 0.9500 .
B7_1 O15_1 1.468(8) .
B7_1 O21_1 1.473(8) .
B7_1 O8_1 1.507(7) .
O8_1 N9_1 1.391(6) .
N9_1 C10_1 1.293(6) .
C10_1 C11_1 1.433(7) .
C10_1 C10A_1 1.492(6) .
C11_1 N12_1 1.291(6) .
C11_1 C11A_1 1.503(6) .
N12_1 O13_1 1.401(6) .
O13_1 B14_1 1.481(8) .
B14_1 O26_1 1.471(9) .
B14_1 O20_1 1.476(8) .
B14_1 C27_1 1.593(6) .
N16_1 C17_1 1.305(6) .
N16_1 O15_1 1.384(6) .
C17_1 C18_1 1.441(8) .
C17_1 C17A_1 1.498(6) .
C18_1 N19_1 1.300(6) .
C18_1 C18A_1 1.496(7) .
N19_1 O20_1 1.389(6) .
O21_1 N22_1 1.384(6) .
N22_1 C23_1 1.307(6) .
C23_1 C24_1 1.448(8) .
C23_1 C23A_1 1.492(7) .
C24_1 N25_1 1.302(6) .
C24_1 C24A_1 1.502(7) .
N25_1 O26_1 1.397(6) .
C27_1 C28_1 1.384(6) .
C27_1 C32_1 1.401(6) .
C28_1 C29_1 1.386(6) .
C28_1 H28_1 0.9500 .
C24B_1 C24A_1 1.500(9) .
C24B_1 C23B_1 1.506(10) .
C24B_1 H24A_1 0.9900 .
C24B_1 H24B_1 0.9900 .
C24A_1 H24C_1 0.9900 .
C24A_1 H24D_1 0.9900 .
C23B_1 C23A_1 1.518(9) .
C23B_1 H23A_1 0.9900 .
C23B_1 H23B_1 0.9900 .
C23A_1 H23C_1 0.9900 .
C23A_1 H23D_1 0.9900 .
C29_1 C30_1 1.376(7) .
C29_1 H29_1 0.9500 .
C30_1 C31_1 1.396(7) .
C30_1 C30A_1 1.505(7) .
C31_1 C32_1 1.388(6) .
C31_1 H31_1 0.9500 .
C32_1 H32_1 0.9500 .
C30A_1 O30C_1 1.253(7) .
C30A_1 O30B_1 1.261(7) .
C18B_1 C17B_1 1.410(9) .
C18B_1 C18A_1 1.510(9) .
C18B_1 H18A_1 0.9900 .
C18B_1 H18B_1 0.9900 .
C18A_1 H18C_1 0.9900 .
C18A_1 H18D_1 0.9900 .
C17B_1 C17A_1 1.509(9) .
C17B_1 H17A_1 0.9900 .
C17B_1 H17B_1 0.9900 .
C17A_1 H17C_1 0.9900 .
C17A_1 H17D_1 0.9900 .
C11B_1 C10B_1 1.504(8) .
C11B_1 C11A_1 1.535(8) .
C11B_1 H11A_1 0.9900 .
C11B_1 H11B_1 0.9900 .
C11A_1 H11C_1 0.9900 .
C11A_1 H11D_1 0.9900 .
C10B_1 C10A_1 1.511(7) .
C10B_1 H10A_1 0.9900 .
C10B_1 H10B_1 0.9900 .
C10A_1 H10C_1 0.9900 .
C10A_1 H10D_1 0.9900 .
O4C_1 C4A_1 1.263(6) .
O4C_1 Zn1 2.071(4) 5_556
O4B_1 C4A_1 1.259(6) .
O30B_1 Zn1 2.026(4) 8
O30C_1 Zn1 2.025(4) 4
N1_2 C4_2 1.331(9) .
N1_2 C2_2 1.475(9) .
N1_2 C3_2 1.587(10) .
C2_2 H2A_2 0.9800 .
C2_2 H2B_2 0.9800 .
C2_2 H2C_2 0.9800 .
C3_2 H3A_2 0.9800 .
C3_2 H3B_2 0.9800 .
C3_2 H3C_2 0.9800 .
C4_2 O5_2 1.231(7) .
C4_2 C6_2 1.453(9) .
C6_2 H6A_2 0.9800 .
C6_2 H6B_2 0.9800 .
C6_2 H6C_2 0.9800 .

loop_
_geom_torsion_atom_site_label_1
_geom_torsion_atom_site_label_2
_geom_torsion_atom_site_label_3
_geom_torsion_atom_site_label_4
_geom_torsion
_geom_torsion_site_symmetry_1
_geom_torsion_site_symmetry_4
C6_1 C1_1 C2_1 C3_1 -3.2(8) . .
B7_1 C1_1 C2_1 C3_1 170.5(6) . .
C1_1 C2_1 C3_1 C4_1 -0.6(9) . .
C2_1 C3_1 C4_1 C5_1 4.3(8) . .
C2_1 C3_1 C4_1 C4A_1 -170.5(5) . .
C3_1 C4_1 C5_1 C6_1 -4.1(8) . .
C4A_1 C4_1 C5_1 C6_1 170.7(5) . .
C4_1 C5_1 C6_1 C1_1 0.2(8) . .
C2_1 C1_1 C6_1 C5_1 3.4(8) . .
B7_1 C1_1 C6_1 C5_1 -170.4(6) . .
C2_1 C1_1 B7_1 O15_1 -121.1(6) . .
C6_1 C1_1 B7_1 O15_1 52.4(7) . .
C2_1 C1_1 B7_1 O21_1 118.6(6) . .
C6_1 C1_1 B7_1 O21_1 -67.9(7) . .
C2_1 C1_1 B7_1 O8_1 -2.7(8) . .
C6_1 C1_1 B7_1 O8_1 170.8(5) . .
O15_1 B7_1 O8_1 N9_1 -53.1(6) . .
O21_1 B7_1 O8_1 N9_1 68.1(6) . .
C1_1 B7_1 O8_1 N9_1 -169.3(5) . .
B7_1 O8_1 N9_1 C10_1 158.9(6) . .
B7_1 O8_1 N9_1 Fe1 -12.9(7) . .
N12_1 Fe1 N9_1 C10_1 2.9(5) . .
N19_1 Fe1 N9_1 C10_1 -60.7(6) . .
N16_1 Fe1 N9_1 C10_1 -121.4(5) . .
N25_1 Fe1 N9_1 C10_1 80.2(5) . .
N22_1 Fe1 N9_1 C10_1 153.9(5) . .
N12_1 Fe1 N9_1 O8_1 174.3(5) . .
N19_1 Fe1 N9_1 O8_1 110.7(5) . .
N16_1 Fe1 N9_1 O8_1 50.0(5) . .
N25_1 Fe1 N9_1 O8_1 -108.4(5) . .
N22_1 Fe1 N9_1 O8_1 -34.7(5) . .
O8_1 N9_1 C10_1 C11_1 -178.0(5) . .
Fe1 N9_1 C10_1 C11_1 -5.9(7) . .
O8_1 N9_1 C10_1 C10A_1 1.8(9) . .
Fe1 N9_1 C10_1 C10A_1 173.9(5) . .
N9_1 C10_1 C11_1 N12_1 6.4(7) . .
C10A_1 C10_1 C11_1 N12_1 -173.4(6) . .
N9_1 C10_1 C11_1 C11A_1 -174.0(6) . .
C10A_1 C10_1 C11_1 C11A_1 6.2(9) . .
C10_1 C11_1 N12_1 O13_1 -178.7(5) . .
C11A_1 C11_1 N12_1 O13_1 1.6(9) . .
C10_1 C11_1 N12_1 Fe1 -4.6(7) . .
C11A_1 C11_1 N12_1 Fe1 175.8(5) . .
N9_1 Fe1 N12_1 C11_1 1.3(5) . .
N19_1 Fe1 N12_1 C11_1 152.5(5) . .
N16_1 Fe1 N12_1 C11_1 78.9(5) . .
N25_1 Fe1 N12_1 C11_1 -122.0(5) . .
N22_1 Fe1 N12_1 C11_1 -61.7(7) . .
N9_1 Fe1 N12_1 O13_1 175.1(5) . .
N19_1 Fe1 N12_1 O13_1 -33.7(5) . .
N16_1 Fe1 N12_1 O13_1 -107.3(5) . .
N25_1 Fe1 N12_1 O13_1 51.8(5) . .
N22_1 Fe1 N12_1 O13_1 112.1(5) . .
C11_1 N12_1 O13_1 B14_1 159.2(6) . .
Fe1 N12_1 O13_1 B14_1 -14.8(7) . .
N12_1 O13_1 B14_1 O26_1 -52.5(6) . .
N12_1 O13_1 B14_1 O20_1 69.4(7) . .
N12_1 O13_1 B14_1 C27_1 -171.5(5) . .
C17_1 N16_1 O15_1 B7_1 154.6(5) . .
Fe1 N16_1 O15_1 B7_1 -13.3(6) . .
O21_1 B7_1 O15_1 N16_1 -54.0(6) . .
O8_1 B7_1 O15_1 N16_1 67.5(6) . .
C1_1 B7_1 O15_1 N16_1 -175.9(4) . .
O15_1 N16_1 C17_1 C18_1 -176.6(5) . .
Fe1 N16_1 C17_1 C18_1 -8.3(7) . .
O15_1 N16_1 C17_1 C17A_1 1.9(8) . .
Fe1 N16_1 C17_1 C17A_1 170.3(5) . .
N16_1 C17_1 C18_1 N19_1 6.8(7) . .
C17A_1 C17_1 C18_1 N19_1 -171.8(6) . .
N16_1 C17_1 C18_1 C18A_1 -177.2(6) . .
C17A_1 C17_1 C18_1 C18A_1 4.3(10) . .
C17_1 C18_1 N19_1 O20_1 -175.9(5) . .
C18A_1 C18_1 N19_1 O20_1 8.3(10) . .
C17_1 C18_1 N19_1 Fe1 -2.7(7) . .
C18A_1 C18_1 N19_1 Fe1 -178.5(6) . .
C18_1 N19_1 O20_1 B14_1 163.7(6) . .
Fe1 N19_1 O20_1 B14_1 -9.2(7) . .
O26_1 B14_1 O20_1 N19_1 66.3(6) . .
O13_1 B14_1 O20_1 N19_1 -56.1(7) . .
C27_1 B14_1 O20_1 N19_1 -174.1(5) . .
O15_1 B7_1 O21_1 N22_1 66.8(6) . .
O8_1 B7_1 O21_1 N22_1 -54.7(6) . .
C1_1 B7_1 O21_1 N22_1 -174.5(4) . .
B7_1 O21_1 N22_1 C23_1 163.5(5) . .
B7_1 O21_1 N22_1 Fe1 -10.5(6) . .
O21_1 N22_1 C23_1 C24_1 -177.7(5) . .
Fe1 N22_1 C23_1 C24_1 -3.4(6) . .
O21_1 N22_1 C23_1 C23A_1 4.9(8) . .
Fe1 N22_1 C23_1 C23A_1 179.2(5) . .
N22_1 C23_1 C24_1 N25_1 9.4(7) . .
C23A_1 C23_1 C24_1 N25_1 -173.2(6) . .
N22_1 C23_1 C24_1 C24A_1 -170.0(6) . .
C23A_1 C23_1 C24_1 C24A_1 7.5(9) . .
C23_1 C24_1 N25_1 O26_1 -177.2(5) . .
C24A_1 C24_1 N25_1 O26_1 2.1(9) . .
C23_1 C24_1 N25_1 Fe1 -11.9(7) . .
C24A_1 C24_1 N25_1 Fe1 167.5(5) . .
C24_1 N25_1 O26_1 B14_1 152.6(5) . .
Fe1 N25_1 O26_1 B14_1 -12.1(6) . .
O20_1 B14_1 O26_1 N25_1 -54.3(6) . .
O13_1 B14_1 O26_1 N25_1 67.2(6) . .
C27_1 B14_1 O26_1 N25_1 -174.3(4) . .
O26_1 B14_1 C27_1 C28_1 -67.0(7) . .
O20_1 B14_1 C27_1 C28_1 172.5(6) . .
O13_1 B14_1 C27_1 C28_1 53.5(8) . .
O26_1 B14_1 C27_1 C32_1 113.8(7) . .
O20_1 B14_1 C27_1 C32_1 -6.7(9) . .
O13_1 B14_1 C27_1 C32_1 -125.7(7) . .
C32_1 C27_1 C28_1 C29_1 -4.1(9) . .
B14_1 C27_1 C28_1 C29_1 176.7(6) . .
C23B_1 C24B_1 C24A_1 C24_1 -43.9(10) . .
N25_1 C24_1 C24A_1 C24B_1 -167.8(7) . .
C23_1 C24_1 C24A_1 C24B_1 11.5(9) . .
C24A_1 C24B_1 C23B_1 C23A_1 60.6(10) . .
N22_1 C23_1 C23A_1 C23B_1 -176.7(6) . .
C24_1 C23_1 C23A_1 C23B_1 6.2(9) . .
C24B_1 C23B_1 C23A_1 C23_1 -38.7(9) . .
C27_1 C28_1 C29_1 C30_1 -0.7(9) . .
C28_1 C29_1 C30_1 C31_1 5.6(9) . .
C28_1 C29_1 C30_1 C30A_1 -176.1(6) . .
C29_1 C30_1 C31_1 C32_1 -5.8(10) . .
C30A_1 C30_1 C31_1 C32_1 175.9(7) . .
C30_1 C31_1 C32_1 C27_1 1.1(11) . .
C28_1 C27_1 C32_1 C31_1 3.8(10) . .
B14_1 C27_1 C32_1 C31_1 -176.9(7) . .
C29_1 C30_1 C30A_1 O30C_1 -13.5(9) . .
C31_1 C30_1 C30A_1 O30C_1 164.7(6) . .
C29_1 C30_1 C30A_1 O30B_1 167.5(6) . .
C31_1 C30_1 C30A_1 O30B_1 -14.3(9) . .
N19_1 C18_1 C18A_1 C18B_1 -176.9(8) . .
C17_1 C18_1 C18A_1 C18B_1 7.7(11) . .
C17B_1 C18B_1 C18A_1 C18_1 -35.0(13) . .
C18A_1 C18B_1 C17B_1 C17A_1 51.5(14) . .
N16_1 C17_1 C17A_1 C17B_1 -170.2(7) . .
C18_1 C17_1 C17A_1 C17B_1 8.1(9) . .
C18B_1 C17B_1 C17A_1 C17_1 -35.2(12) . .
N12_1 C11_1 C11A_1 C11B_1 -169.2(6) . .
C10_1 C11_1 C11A_1 C11B_1 11.2(9) . .
C10B_1 C11B_1 C11A_1 C11_1 -44.6(8) . .
C11A_1 C11B_1 C10B_1 C10A_1 63.9(8) . .
N9_1 C10_1 C10A_1 C10B_1 -170.0(6) . .
C11_1 C10_1 C10A_1 C10B_1 9.8(9) . .
C11B_1 C10B_1 C10A_1 C10_1 -43.5(8) . .
Zn1 O4B_1 C4A_1 O4C_1 12.4(7) . .
Zn1 O4B_1 C4A_1 C4_1 -163.4(4) . .
Zn1 O4C_1 C4A_1 O4B_1 -18.7(9) 5_556 .
Zn1 O4C_1 C4A_1 C4_1 157.2(4) 5_556 .
C3_1 C4_1 C4A_1 O4B_1 171.2(5) . .
C5_1 C4_1 C4A_1 O4B_1 -3.5(8) . .
C3_1 C4_1 C4A_1 O4C_1 -4.9(8) . .
C5_1 C4_1 C4A_1 O4C_1 -179.7(5) . .
O30C_1 C30A_1 O30B_1 Zn1 3.9(10) . 8
C30_1 C30A_1 O30B_1 Zn1 -177.2(4) . 8
O30B_1 C30A_1 O30C_1 Zn1 2.5(9) . 4
C30_1 C30A_1 O30C_1 Zn1 -176.5(4) . 4
C2_2 N1_2 C4_2 O5_2 176.1(7) . .
C3_2 N1_2 C4_2 O5_2 -12.8(10) . .
C2_2 N1_2 C4_2 C6_2 -5.0(11) . .
C3_2 N1_2 C4_2 C6_2 166.1(8) . .
N1_2 C4_2 O5_2 Zn1 169.4(5) . .
C6_2 C4_2 O5_2 Zn1 -9.5(12) . .
